data_7247216
loop_
_publ_author_name
'Pagliari, Anderson B.'
'Rosa, J\'essica M. L.'
'de Lima, Priscila S. V.'
'Zimmer, Ge\'orgia C.'
'da Silva, Maria E. C.'
'de Oliveira, \'Erica G.'
'Bonacorso, Helio G.'
'Zanatta, Nilo'
'Martins, Marcos A. P.'

_publ_section_title
;
 Polymorphism in N-(5-methylisoxazol-3-yl)malonamide: understanding the
 supramolecular structure and the crystallization mechanism
;
_journal_issue 36
_journal_name_full CrystEngComm
_journal_page_first 5118
_journal_page_last 5132
_journal_paper_doi 10.1039/D3CE00643C
_journal_volume 25
_journal_year 2023
_chemical_formula_moiety 'C10 H10 N4 O4'
_chemical_formula_sum 'C10 H10 N4 O4'
_chemical_formula_weight 250.22
_chemical_melting_point ?
_chemical_name_common N1,N2-bis(5-methylisoxazol-3-yl)oxalamide
_chemical_name_systematic N1,N2-bis(5-methylisoxazol-3-yl)oxalamide
_space_group_IT_number 14
_space_group_name_Hall '-P 2ybc'
_space_group_name_H-M_alt 'P 1 21/c 1'
_symmetry_cell_setting monoclinic
_symmetry_Int_Tables_number 14
_symmetry_space_group_name_Hall '-P 2ybc'
_symmetry_space_group_name_H-M 'P 1 21/c 1'
_atom_sites_solution_hydrogens geom
_atom_sites_solution_primary direct
_atom_sites_solution_secondary difmap
_audit_conform_dict_location ftp://ftp.iucr.org/pub/cif_core.dic
_audit_conform_dict_name cif_core.dic
_audit_conform_dict_version 2.4.5
_audit_creation_date 2022-12-16T15:00:23-00:00
_audit_creation_method 'WinGX routine CIF_UPDATE'
_audit_update_record
;
2022-12-16 deposited with the CCDC.	2023-08-16 downloaded from the CCDC.
;
_cell_angle_alpha 90
_cell_angle_beta 110.873(2)
_cell_angle_gamma 90
_cell_formula_units_Z 2
_cell_length_a 10.5137(4)
_cell_length_b 5.4852(2)
_cell_length_c 10.3155(4)
_cell_measurement_reflns_used 2486
_cell_measurement_temperature 296(2)
_cell_measurement_theta_max 67.9
_cell_measurement_theta_min 8.08
_cell_measurement_wavelength 1.54178
_cell_volume 555.85(4)
_computing_cell_refinement 'BRUKER SAINT'
_computing_data_collection 'BRUKER APEX-III'
_computing_data_reduction 'BRUKER SOFTWARE'
_computing_molecular_graphics 'ORTEP-3 for Windows (Farrugia, 2012)'
_computing_publication_material 'WinGX publication routines (Farrugia, 2012)'
_computing_structure_refinement 'SHELXL-2018/3 (Sheldrick, 2018)'
_computing_structure_solution 'SHELXT 2014/5 (Sheldrick, 2014)'
_diffrn_ambient_temperature 296(2)
_diffrn_detector_area_resol_mean 10.4167
_diffrn_measured_fraction_theta_full 0.979
_diffrn_measured_fraction_theta_max 0.98
_diffrn_measurement_device_type 'Bruker D8 Quest Photon 100 diffractometer'
_diffrn_measurement_method '\f and \w scans'
_diffrn_radiation_probe x-ray
_diffrn_radiation_type CuK\a
_diffrn_radiation_wavelength 1.54178
_diffrn_reflns_av_R_equivalents 0.036
_diffrn_reflns_av_unetI/netI 0.0206
_diffrn_reflns_Laue_measured_fraction_full 0.979
_diffrn_reflns_Laue_measured_fraction_max 0.98
_diffrn_reflns_limit_h_max 12
_diffrn_reflns_limit_h_min -12
_diffrn_reflns_limit_k_max 6
_diffrn_reflns_limit_k_min -6
_diffrn_reflns_limit_l_max 12
_diffrn_reflns_limit_l_min -12
_diffrn_reflns_number 5630
_diffrn_reflns_point_group_measured_fraction_full 0.979
_diffrn_reflns_point_group_measured_fraction_max 0.98
_diffrn_reflns_theta_full 67.679
_diffrn_reflns_theta_max 68.219
_diffrn_reflns_theta_min 8.685
_diffrn_source 'fine-focus sealed tube'
_diffrn_standards_number 0
_exptl_absorpt_coefficient_mu 1.012
_exptl_absorpt_correction_T_max 0.753
_exptl_absorpt_correction_T_min 0.6724
_exptl_absorpt_correction_type multi-scan
_exptl_absorpt_process_details
;
        SADABS-2016/2 - Bruker AXS area detector scaling and absorption
        correction. Reference: Krause, L., Herbst-Irmer, R., Sheldrick G.M. &
        Stalke D., J. Appl. Cryst. 48 (2015) 3-10.
;
_exptl_crystal_colour colourless
_exptl_crystal_density_diffrn 1.495
_exptl_crystal_density_meas ?
_exptl_crystal_density_method 'not measured'
_exptl_crystal_description plate
_exptl_crystal_F_000 260
_exptl_crystal_recrystallization_method 'Re-crystallisation from solvent: methanol'
_exptl_crystal_size_max 0.334
_exptl_crystal_size_mid 0.3
_exptl_crystal_size_min 0.146
_exptl_transmission_factor_max none
_exptl_transmission_factor_min none
_refine_diff_density_max 0.14
_refine_diff_density_min -0.18
_refine_diff_density_rms 0.035
_refine_ls_extinction_method none
_refine_ls_goodness_of_fit_ref 1.036
_refine_ls_hydrogen_treatment constr
_refine_ls_matrix_type full
_refine_ls_number_constraints 0
_refine_ls_number_parameters 83
_refine_ls_number_reflns 1007
_refine_ls_number_restraints 0
_refine_ls_restrained_S_all 1.036
_refine_ls_R_factor_all 0.0574
_refine_ls_R_factor_gt 0.0406
_refine_ls_shift/su_max 0
_refine_ls_shift/su_mean 0
_refine_ls_structure_factor_coef Fsqd
_refine_ls_weighting_details 'w=1/[\s^2^(Fo^2^)+(0.0621P)^2^+0.0903P] where P=(Fo^2^+2Fc^2^)/3'
_refine_ls_weighting_scheme calc
_refine_ls_wR_factor_gt 0.1018
_refine_ls_wR_factor_ref 0.1134
_reflns_Friedel_coverage 0
_reflns_number_gt 752
_reflns_number_total 1007
_reflns_threshold_expression 'I > 2\s(I)'
_cod_data_source_file d3ce00643c2.cif
_cod_data_source_block shelx
_cod_depositor_comments
;
The following automatic conversions were performed:

data item '_chemical_melting_point' value 'none' was changed to '?'
-- the value is undefined or not given.

data item '_exptl_crystal_density_meas' value 'none' was changed to
'?' -- the value is perceived as not measured.

Automatic conversion script
Id: cif_fix_values 8170 2020-07-09 18:12:32Z antanas 

 Adding full bibliography for 7247216--7247219.cif.
;
_cod_original_sg_symbol_H-M 'P 21/c'
_cod_database_code 7247216
_shelx_estimated_absorpt_t_min 0.729
_shelx_estimated_absorpt_t_max 0.866
_shelx_shelxl_version_number 2018/3

loop_
_symmetry_equiv_pos_as_xyz
'x, y, z'
'-x, y+1/2, -z+1/2'
'-x, -y, -z'
'x, -y-1/2, z-1/2'

loop_
_atom_site_label
_atom_site_type_symbol
_atom_site_fract_x
_atom_site_fract_y
_atom_site_fract_z
_atom_site_U_iso_or_equiv
_atom_site_adp_type
_atom_site_occupancy
_atom_site_site_symmetry_order
_atom_site_calc_flag
_atom_site_refinement_flags_posn
_atom_site_refinement_flags_adp
_atom_site_refinement_flags_occupancy
_atom_site_disorder_assembly
_atom_site_disorder_group
O71 O 0.56925(13) 0.7555(2) 0.10097(13) 0.0601(4) Uani 1 1 d . . . . .
O1 O 0.81948(15) 0.2508(2) 0.49489(13) 0.0660(5) Uani 1 1 d . . . . .
C51 C 0.8999(2) 0.6147(4) 0.6296(2) 0.0652(6) Uani 1 1 d . . . . .
H51A H 0.890619 0.788557 0.619889 0.098 Uiso 1 1 calc R U . . .
H51C H 0.993702 0.570576 0.652476 0.098 Uiso 1 1 calc R U . . .
H51B H 0.869182 0.561597 0.702183 0.098 Uiso 1 1 calc R U . . .
C5 C 0.81665(18) 0.4965(3) 0.49722(17) 0.0495(5) Uani 1 1 d . . . . .
C4 C 0.73579(18) 0.5805(3) 0.37433(17) 0.0483(4) Uani 1 1 d . . . . .
H4 H 0.715913 0.742263 0.347787 0.058 Uiso 1 1 calc R U . . .
C3 C 0.68728(18) 0.3713(3) 0.29386(18) 0.0470(4) Uani 1 1 d . . . . .
N6 N 0.59818(15) 0.3509(3) 0.15690(16) 0.0522(4) Uani 1 1 d . . . . .
H6 H 0.57426 0.206918 0.124346 0.063 Uiso 1 1 calc R U . . .
C7 C 0.54713(16) 0.5416(3) 0.07223(17) 0.0479(4) Uani 1 1 d . . . . .
N2 N 0.73527(18) 0.1714(3) 0.36196(17) 0.0673(5) Uani 1 1 d . . . . .

loop_
_atom_site_aniso_label
_atom_site_aniso_U_11
_atom_site_aniso_U_22
_atom_site_aniso_U_33
_atom_site_aniso_U_23
_atom_site_aniso_U_13
_atom_site_aniso_U_12
O71 0.0703(9) 0.0431(7) 0.0565(8) 0.0008(6) 0.0098(6) -0.0036(6)
O1 0.0848(10) 0.0414(7) 0.0552(8) 0.0050(5) 0.0045(7) 0.0049(6)
C51 0.0705(13) 0.0625(12) 0.0521(11) -0.0024(9) 0.0090(10) 0.0015(9)
C5 0.0557(10) 0.0415(9) 0.0498(10) 0.0007(7) 0.0168(8) 0.0018(8)
C4 0.0566(10) 0.0363(8) 0.0488(10) 0.0011(7) 0.0147(8) 0.0019(7)
C3 0.0532(10) 0.0363(8) 0.0497(10) 0.0031(7) 0.0160(8) 0.0014(7)
N6 0.0585(9) 0.0398(8) 0.0503(9) -0.0015(6) 0.0095(7) -0.0017(6)
C7 0.0474(9) 0.0443(9) 0.0506(10) 0.0022(7) 0.0158(8) -0.0007(7)
N2 0.0867(12) 0.0388(8) 0.0575(10) 0.0008(7) 0.0024(9) 0.0025(8)

loop_
_atom_type_symbol
_atom_type_description
_atom_type_scat_dispersion_real
_atom_type_scat_dispersion_imag
_atom_type_scat_source
C C 0.0181 0.0091 'International Tables Vol C Tables 4.2.6.8 and 6.1.1.4'
H H 0 0 'International Tables Vol C Tables 4.2.6.8 and 6.1.1.4'
N N 0.0311 0.018 'International Tables Vol C Tables 4.2.6.8 and 6.1.1.4'
O O 0.0492 0.0322 'International Tables Vol C Tables 4.2.6.8 and 6.1.1.4'

loop_
_geom_angle_atom_site_label_1
_geom_angle_atom_site_label_2
_geom_angle_atom_site_label_3
_geom_angle
_geom_angle_site_symmetry_1
_geom_angle_site_symmetry_3
_geom_angle_publ_flag
C5 O1 N2 108.42(12) . . ?
C5 C51 H51A 109.5 . . ?
C5 C51 H51C 109.5 . . ?
H51A C51 H51C 109.5 . . ?
C5 C51 H51B 109.5 . . ?
H51A C51 H51B 109.5 . . ?
H51C C51 H51B 109.5 . . ?
C4 C5 O1 109.84(15) . . ?
C4 C5 C51 133.81(17) . . ?
O1 C5 C51 116.35(14) . . ?
C5 C4 C3 104.75(14) . . ?
C5 C4 H4 127.6 . . ?
C3 C4 H4 127.6 . . ?
N2 C3 N6 118.05(15) . . ?
N2 C3 C4 112.36(16) . . ?
N6 C3 C4 129.59(14) . . ?
C7 N6 C3 124.34(14) . . ?
C7 N6 H6 117.8 . . ?
C3 N6 H6 117.8 . . ?
O71 C7 N6 126.60(16) . . ?
O71 C7 C7 121.73(19) . 3_665 ?
N6 C7 C7 111.67(18) . 3_665 ?
C3 N2 O1 104.62(13) . . ?

loop_
_geom_bond_atom_site_label_1
_geom_bond_atom_site_label_2
_geom_bond_distance
_geom_bond_site_symmetry_2
_geom_bond_publ_flag
O71 C7 1.212(2) . ?
O1 C5 1.348(2) . ?
O1 N2 1.410(2) . ?
C51 C5 1.483(2) . ?
C51 H51A 0.96 . ?
C51 H51C 0.96 . ?
C51 H51B 0.96 . ?
C5 C4 1.332(2) . ?
C4 C3 1.402(2) . ?
C4 H4 0.93 . ?
C3 N2 1.303(2) . ?
C3 N6 1.394(2) . ?
N6 C7 1.346(2) . ?
N6 H6 0.86 . ?
C7 C7 1.536(3) 3_665 ?

loop_
_geom_torsion_atom_site_label_1
_geom_torsion_atom_site_label_2
_geom_torsion_atom_site_label_3
_geom_torsion_atom_site_label_4
_geom_torsion
_geom_torsion_site_symmetry_1
_geom_torsion_site_symmetry_2
_geom_torsion_site_symmetry_3
_geom_torsion_site_symmetry_4
_geom_torsion_publ_flag
N2 O1 C5 C4 0.1(2) . . . . ?
N2 O1 C5 C51 -179.98(15) . . . . ?
O1 C5 C4 C3 0.1(2) . . . . ?
C51 C5 C4 C3 -179.8(2) . . . . ?
C5 C4 C3 N2 -0.3(2) . . . . ?
C5 C4 C3 N6 179.53(18) . . . . ?
N2 C3 N6 C7 -176.09(17) . . . . ?
C4 C3 N6 C7 4.1(3) . . . . ?
C3 N6 C7 O71 -0.4(3) . . . . ?
C3 N6 C7 C7 179.62(16) . . . 3_665 ?
N6 C3 N2 O1 -179.49(14) . . . . ?
C4 C3 N2 O1 0.3(2) . . . . ?
C5 O1 N2 C3 -0.3(2) . . . . ?
